data_6000148
loop_
_publ_author_name
'Oka, Y.'
'Yao, T.'
'Yamamoto, N.'

_publ_section_title
;
 Hydrothermal synthesis and crystal structure of a new barium vanadium
 bronze Ba1+xV8O21 with a tunnel structure
;
_journal_name_full 'Journal of Solid State Chemistry'
_journal_page_first 330
_journal_page_last 335
_journal_paper_doi 10.1006/jssc.1999.8598
_journal_volume 150
_journal_year 2000
_chemical_formula_sum 'Ba1.13 O21 V8'
_space_group_name_H-M_alt 'C 1 2/m 1'
_cell_angle_alpha 90.000
_cell_angle_beta 90.080
_cell_angle_gamma 90.000
_cell_length_a 15.1440
_cell_length_b 3.5960
_cell_length_c 14.9720
_cell_volume 815.34
_cod_database_code 6000148

loop_
_atom_site_label
_atom_site_fract_x
_atom_site_fract_y
_atom_site_fract_z
? ? ? ?
